data_4348791
loop_
_publ_author_name
'Konstantatos, Andreas'
'Bewley, Robert'
'Barra, Anne-Laure'
'Bendix, Jesper'
'Piligkos, Stergios'
'Weihe, H\/ogni'

_publ_section_title
;
 In-Depth Magnetic Characterization of a [2 \\times 2] Mn(III) Square Grid
 Using SQUID Magnetometry, Inelastic Neutron Scattering, and High-Field
 Electron Paramagnetic Resonance Spectroscopy.
;
_journal_issue 20
_journal_name_full 'Inorganic chemistry'
_journal_page_first 10377
_journal_page_last 10382
_journal_paper_doi 10.1021/acs.inorgchem.6b01634
_journal_volume 55
_journal_year 2016
_chemical_formula_moiety 'C32 H30 Mn2 N4 O8, C3 H7 N O'
_chemical_formula_sum 'C35 H37 Mn2 N5 O9'
_chemical_formula_weight 781.59
_space_group_crystal_system monoclinic
_space_group_IT_number 15
_space_group_name_Hall '-C 2yc'
_space_group_name_H-M_alt 'C 1 2/c 1'
_symmetry_Int_Tables_number 15
_atom_sites_solution_primary iterative
_audit_creation_date 2016-07-06
_audit_creation_method
;
Olex2 1.2
(compiled 2016.02.19 svn.r3266 for OlexSys, GUI svn.r5155)
;
_cell_angle_alpha 90
_cell_angle_beta 108.793(2)
_cell_angle_gamma 90
_cell_formula_units_Z 8
_cell_length_a 23.7556(14)
_cell_length_b 12.9539(8)
_cell_length_c 22.6368(12)
_cell_measurement_reflns_used 7893
_cell_measurement_temperature 123
_cell_measurement_theta_max 24.81
_cell_measurement_theta_min 2.18
_cell_volume 6594.6(7)
_computing_molecular_graphics 'Olex2 (Dolomanov et al., 2009)'
_computing_publication_material 'Olex2 (Dolomanov et al., 2009)'
_computing_structure_refinement 'olex2.refine (Bourhis et al., 2015)'
_computing_structure_solution 'olex2.solve (Bourhis et al., 2015)'
_diffrn_ambient_temperature 123.0
_diffrn_measured_fraction_theta_full 0.9993
_diffrn_measured_fraction_theta_max 0.9993
_diffrn_measurement_device_type 'Bruker APEX-II CCD'
_diffrn_measurement_method '\f and \w scans'
_diffrn_radiation_type 'Mo K\a'
_diffrn_radiation_wavelength 0.71073
_diffrn_reflns_av_R_equivalents 0.0923
_diffrn_reflns_av_unetI/netI 0.0456
_diffrn_reflns_limit_h_max 28
_diffrn_reflns_limit_h_min -28
_diffrn_reflns_limit_k_max 15
_diffrn_reflns_limit_k_min -15
_diffrn_reflns_limit_l_max 26
_diffrn_reflns_limit_l_min -25
_diffrn_reflns_number 44496
_diffrn_reflns_theta_full 26.0000
_diffrn_reflns_theta_max 25.03
_diffrn_reflns_theta_min 2.16
_exptl_absorpt_coefficient_mu 0.832
_exptl_absorpt_correction_T_max 0.7452
_exptl_absorpt_correction_T_min 0.7015
_exptl_absorpt_correction_type multi-scan
_exptl_absorpt_process_details
;
SADABS-2014/5 (Bruker,2014/5) was used for absorption correction.
wR2(int) was 0.1084 before and 0.0662 after correction.
The Ratio of minimum to maximum transmission is 0.9414.
The \l/2 correction factor is Not present.
;
_exptl_crystal_colour 'dark black'
_exptl_crystal_colour_modifier dark
_exptl_crystal_colour_primary black
_exptl_crystal_density_diffrn 1.5743
_exptl_crystal_description block
_exptl_crystal_F_000 3239.0335
_exptl_crystal_size_max 0.112
_exptl_crystal_size_mid 0.071
_exptl_crystal_size_min 0.018
_refine_diff_density_max 0.6356
_refine_diff_density_min -0.4753
_refine_diff_density_rms 0.1177
_refine_ls_d_res_high 0.8400
_refine_ls_d_res_low 9.4192
_refine_ls_goodness_of_fit_ref 1.0692
_refine_ls_hydrogen_treatment mixed
_refine_ls_matrix_type full
_refine_ls_number_constraints 62
_refine_ls_number_parameters 465
_refine_ls_number_reflns 5825
_refine_ls_number_restraints 0
_refine_ls_restrained_S_all 1.0692
_refine_ls_R_factor_all 0.0587
_refine_ls_R_factor_gt 0.0367
_refine_ls_shift/su_max 0.0000
_refine_ls_shift/su_mean 0.0000
_refine_ls_structure_factor_coef Fsqd
_refine_ls_weighting_details 'w=1/[\s^2^(Fo^2^)+(0.0397P)^2^+6.8371P] where P=(Fo^2^+2Fc^2^)/3'
_refine_ls_weighting_scheme calc
_refine_ls_wR_factor_gt 0.0801
_refine_ls_wR_factor_ref 0.0895
_reflns_Friedel_coverage 0.0
_reflns_limit_h_max 26
_reflns_limit_h_min -28
_reflns_limit_k_max 15
_reflns_limit_k_min 0
_reflns_limit_l_max 26
_reflns_limit_l_min 0
_reflns_number_gt 4527
_reflns_number_total 5825
_reflns_threshold_expression I>=2u(I)
_cod_data_source_file ic6b01634_si_002.cif
_cod_data_source_block mo_D8V575_0m-1
_cod_database_code 4348791
_olex2_refinement_description
;
1. Fixed Uiso
 At 1.2 times of:
  All C(H) groups
 At 1.5 times of:
  All C(H,H,H) groups
2.a Aromatic/amide H refined with riding coordinates:
 C22(H22), C24(H24), C25(H25), C26(H26), C27(H27), C29(H29), C30(H30),
 C31(H31), C32(H32), C33(H33), C34(H34), C36(H36), C39(H39), C40(H40), C43(H43),
  C44(H44), C45(H45), C48(H48), C49(H49)
2.b Idealised Me refined as rotating group:
 C38(H38a,H38b,H38c), C41(H41a,H41b,H41c), C42(H42a,H42b,H42c), C47(H47a,H47b,
 H47c), C50(H50a,H50b,H50c), C51(H51a,H51b,H51c)
;
_olex2_submission_original_sample_id AKH144
_olex2_submission_special_instructions 'No special instructions were received'

loop_
_space_group_symop_id
_space_group_symop_operation_xyz
1 x,y,z
2 -x,y,-z+1/2
3 -x,-y,-z
4 x,-y,z-1/2
5 x+1/2,y+1/2,z
6 -x+1/2,y+1/2,-z+1/2
7 -x+1/2,-y+1/2,-z
8 x+1/2,-y+1/2,z-1/2

loop_
_atom_site_label
_atom_site_type_symbol
_atom_site_fract_x
_atom_site_fract_y
_atom_site_fract_z
_atom_site_U_iso_or_equiv
_atom_site_adp_type
_atom_site_occupancy
_atom_site_refinement_flags_posn
Mn1 Mn 0.466286(17) 0.24357(3) 0.353205(18) 0.01239(11) Uani 1.000000 .
Mn2 Mn 0.387880(17) 0.17839(3) 0.182123(18) 0.01268(11) Uani 1.000000 .
O3 O 0.43646(7) 0.28628(13) 0.26777(8) 0.0126(4) Uani 1.000000 .
O4 O 0.38316(8) 0.29659(14) 0.37335(9) 0.0201(4) Uani 1.000000 .
O5 O 0.42965(8) 0.11380(13) 0.33820(8) 0.0148(4) Uani 1.000000 .
O6 O 0.46358(8) 0.13605(13) 0.17593(8) 0.0127(4) Uani 1.000000 .
O7 O 0.38839(8) 0.30892(13) 0.14553(8) 0.0152(4) Uani 1.000000 .
O8 O 0.33203(9) 0.12323(14) 0.08763(8) 0.0221(5) Uani 1.000000 .
O9 O 0.31616(8) 0.20614(14) 0.19917(8) 0.0177(4) Uani 1.000000 .
O10 O 0.51028(8) 0.20832(14) 0.43630(8) 0.0177(4) Uani 1.000000 .
N11 N 0.49660(9) 0.38526(16) 0.38066(10) 0.0135(5) Uani 1.000000 .
N12 N 0.29131(10) 0.26761(19) 0.37938(11) 0.0231(6) Uani 1.000000 .
N13 N 0.27670(11) 0.13622(18) -0.01389(11) 0.0225(6) Uani 1.000000 .
C14 C 0.29045(12) 0.1222(2) 0.21411(12) 0.0183(6) Uani 1.000000 .
N15 N 0.37312(10) 0.03344(17) 0.20562(10) 0.0146(5) Uani 1.000000 .
O16 O 0.38190(12) 0.31016(18) 0.54922(11) 0.0496(7) Uani 1.000000 .
C17 C 0.53176(12) 0.3863(2) 0.44474(12) 0.0163(6) Uani 1.000000 .
N18 N 0.38797(11) 0.14722(18) 0.51535(11) 0.0260(6) Uani 1.000000 .
C19 C 0.48233(12) 0.04009(19) 0.17137(11) 0.0140(6) Uani 1.000000 .
C20 C 0.45208(12) -0.0503(2) 0.17825(12) 0.0150(6) Uani 1.000000 .
C21 C 0.53770(12) 0.0295(2) 0.16074(12) 0.0142(6) Uani 1.000000 .
C22 C 0.38853(12) 0.4918(2) 0.15503(13) 0.0170(6) Uani 1.000000 .
H22 H 0.36860(12) 0.4989(2) 0.11152(13) 0.0204(7) Uiso 1.000000 R
C23 C 0.42798(11) 0.38303(19) 0.24614(12) 0.0126(6) Uani 1.000000 .
C24 C 0.33930(12) 0.2401(2) 0.36584(12) 0.0199(6) Uani 1.000000 .
H24 H 0.34024(12) 0.1729(2) 0.34935(12) 0.0238(8) Uiso 1.000000 R
C25 C 0.39995(12) -0.0484(2) 0.19610(12) 0.0174(6) Uani 1.000000 .
H25 H 0.38340(12) -0.1131(2) 0.20149(12) 0.0209(7) Uiso 1.000000 R
C26 C 0.32619(13) 0.1498(2) 0.03357(13) 0.0188(6) Uani 1.000000 .
H26 H 0.35901(13) 0.1818(2) 0.02560(13) 0.0226(8) Uiso 1.000000 R
C27 C 0.48069(11) 0.4684(2) 0.34785(12) 0.0147(6) Uani 1.000000 .
H27 H 0.49280(11) 0.5323(2) 0.36857(12) 0.0177(7) Uiso 1.000000 R
C28 C 0.40012(11) 0.39367(19) 0.18108(12) 0.0132(6) Uani 1.000000 .
C29 C 0.47543(13) -0.1482(2) 0.17082(12) 0.0205(6) Uani 1.000000 .
H29 H 0.45490(13) -0.2090(2) 0.17551(12) 0.0246(8) Uiso 1.000000 R
C30 C 0.43474(12) 0.5707(2) 0.25447(13) 0.0174(6) Uani 1.000000 .
H30 H 0.44716(12) 0.6311(2) 0.27903(13) 0.0209(7) Uiso 1.000000 R
C31 C 0.23470(12) 0.1252(2) 0.22201(13) 0.0242(7) Uani 1.000000 .
H31 H 0.21236(12) 0.1874(2) 0.21482(13) 0.0290(8) Uiso 1.000000 R
C32 C 0.40576(12) 0.5798(2) 0.19190(13) 0.0177(6) Uani 1.000000 .
H32 H 0.39732(12) 0.6463(2) 0.17345(13) 0.0212(7) Uiso 1.000000 R
C33 C 0.55815(12) -0.0672(2) 0.15189(12) 0.0173(6) Uani 1.000000 .
H33 H 0.59403(12) -0.0732(2) 0.14216(12) 0.0208(7) Uiso 1.000000 R
C34 C 0.21199(14) 0.0367(2) 0.24045(14) 0.0288(8) Uani 1.000000 .
H34 H 0.17377(14) 0.0391(2) 0.24535(14) 0.0345(9) Uiso 1.000000 R
C35 C 0.53643(12) 0.2883(2) 0.47185(12) 0.0169(6) Uani 1.000000 .
C36 C 0.56767(12) 0.2771(2) 0.53507(13) 0.0221(7) Uani 1.000000 .
H36 H 0.57160(12) 0.2110(2) 0.55414(13) 0.0265(8) Uiso 1.000000 R
C37 C 0.32031(12) 0.0280(2) 0.22197(12) 0.0173(6) Uani 1.000000 .
C38 C 0.28648(13) 0.3707(2) 0.40359(15) 0.0305(8) Uani 1.000000 .
H38a H 0.3065(8) 0.3717(5) 0.4488(2) 0.0458(12) Uiso 1.000000 GR
H38b H 0.3052(8) 0.4211(3) 0.3836(7) 0.0458(12) Uiso 1.000000 GR
H38c H 0.24444(13) 0.3883(7) 0.3946(8) 0.0458(12) Uiso 1.000000 GR
C39 C 0.52699(13) -0.1562(2) 0.15702(13) 0.0211(7) Uani 1.000000 .
H39 H 0.54168(13) -0.2222(2) 0.15091(13) 0.0254(8) Uiso 1.000000 R
C40 C 0.40774(16) 0.2437(2) 0.52869(14) 0.0342(8) Uani 1.000000 .
H40 H 0.44388(16) 0.2622(2) 0.52195(14) 0.0411(10) Uiso 1.000000 R
C41 C 0.42194(15) 0.0691(3) 0.49587(16) 0.0360(8) Uani 1.000000 .
H41a H 0.4565(5) 0.1012(4) 0.4887(10) 0.0540(13) Uiso 1.000000 GR
H41b H 0.4354(8) 0.0166(9) 0.5285(4) 0.0540(13) Uiso 1.000000 GR
H41c H 0.3969(3) 0.0368(12) 0.4572(5) 0.0540(13) Uiso 1.000000 GR
C42 C 0.22418(13) 0.0915(2) -0.00432(15) 0.0304(8) Uani 1.000000 .
H42a H 0.2214(5) 0.0183(4) -0.0158(9) 0.0456(11) Uiso 1.000000 GR
H42b H 0.2271(4) 0.0983(14) 0.0397(2) 0.0456(11) Uiso 1.000000 GR
H42c H 0.18865(15) 0.1277(10) -0.0304(7) 0.0456(11) Uiso 1.000000 GR
C43 C 0.24338(14) -0.0547(2) 0.25184(14) 0.0282(7) Uani 1.000000 .
H43 H 0.22761(14) -0.1138(2) 0.26583(14) 0.0338(9) Uiso 1.000000 R
C44 C 0.58839(13) 0.4594(2) 0.54266(14) 0.0257(7) Uani 1.000000 .
H44 H 0.60591(13) 0.5176(2) 0.56720(14) 0.0309(9) Uiso 1.000000 R
C45 C 0.55838(12) 0.4713(2) 0.47975(13) 0.0208(7) Uani 1.000000 .
H45 H 0.55603(12) 0.5372(2) 0.46067(13) 0.0250(8) Uiso 1.000000 R
C46 C 0.44651(11) 0.47230(19) 0.28318(13) 0.0145(6) Uani 1.000000 .
C47 C 0.27357(15) 0.1596(3) -0.07747(14) 0.0356(8) Uani 1.000000 .
H47a H 0.3091(5) 0.1983(14) -0.07726(14) 0.0534(13) Uiso 1.000000 GR
H47b H 0.2715(10) 0.0951(3) -0.1007(3) 0.0534(13) Uiso 1.000000 GR
H47c H 0.2380(5) 0.2011(14) -0.0974(3) 0.0534(13) Uiso 1.000000 GR
C48 C 0.29793(13) -0.0593(2) 0.24268(13) 0.0235(7) Uani 1.000000 .
H48 H 0.32017(13) -0.1217(2) 0.25044(13) 0.0282(8) Uiso 1.000000 R
C49 C 0.59309(13) 0.3631(2) 0.57013(13) 0.0251(7) Uani 1.000000 .
H49 H 0.61391(13) 0.3558(2) 0.61344(13) 0.0301(8) Uiso 1.000000 R
C50 C 0.24174(14) 0.1972(2) 0.37143(16) 0.0338(8) Uani 1.000000 .
H50a H 0.2063(3) 0.2246(8) 0.3396(7) 0.0507(12) Uiso 1.000000 GR
H50b H 0.2517(4) 0.1295(5) 0.3582(9) 0.0507(12) Uiso 1.000000 GR
H50c H 0.2338(6) 0.1902(13) 0.4111(3) 0.0507(12) Uiso 1.000000 GR
C51 C 0.33427(16) 0.1155(3) 0.52599(19) 0.0448(10) Uani 1.000000 .
H51a H 0.34372(19) 0.0655(14) 0.5603(7) 0.0672(14) Uiso 1.000000 GR
H51b H 0.3148(6) 0.1759(4) 0.5369(11) 0.0672(14) Uiso 1.000000 GR
H51c H 0.3076(5) 0.0836(17) 0.4880(4) 0.0672(14) Uiso 1.000000 GR

loop_
_atom_site_aniso_label
_atom_site_aniso_U_11
_atom_site_aniso_U_22
_atom_site_aniso_U_33
_atom_site_aniso_U_12
_atom_site_aniso_U_13
_atom_site_aniso_U_23
Mn1 0.0141(2) 0.0109(2) 0.0120(2) -0.00125(17) 0.00401(17) -0.00151(16)
Mn2 0.0128(2) 0.0120(2) 0.0135(2) -0.00164(16) 0.00452(17) -0.00051(16)
O3 0.0136(10) 0.0116(9) 0.0119(9) -0.0002(7) 0.0033(8) -0.0000(7)
O4 0.0172(11) 0.0214(11) 0.0236(11) -0.0007(9) 0.0091(9) -0.0034(8)
O5 0.0158(10) 0.0109(9) 0.0187(10) -0.0013(8) 0.0071(8) -0.0025(7)
O6 0.0153(10) 0.0101(9) 0.0126(9) -0.0004(7) 0.0044(8) -0.0006(7)
O7 0.0181(10) 0.0132(10) 0.0134(9) -0.0003(8) 0.0038(8) -0.0000(8)
O8 0.0273(12) 0.0217(11) 0.0141(11) -0.0068(9) 0.0021(9) -0.0015(8)
O9 0.0143(10) 0.0193(10) 0.0205(10) -0.0013(8) 0.0068(8) 0.0003(8)
O10 0.0231(11) 0.0161(10) 0.0122(9) -0.0027(8) 0.0036(8) -0.0028(8)
N11 0.0099(12) 0.0155(12) 0.0167(12) -0.0001(9) 0.0065(10) -0.0048(9)
N12 0.0172(13) 0.0282(14) 0.0259(14) -0.0021(11) 0.0099(11) -0.0066(11)
N13 0.0247(14) 0.0235(13) 0.0164(13) 0.0022(11) 0.0028(11) 0.0007(10)
C14 0.0153(15) 0.0256(16) 0.0125(14) -0.0056(12) 0.0023(12) -0.0046(12)
N15 0.0140(12) 0.0181(12) 0.0123(12) -0.0071(10) 0.0051(10) -0.0017(9)
O16 0.080(2) 0.0304(14) 0.0425(15) -0.0004(13) 0.0251(14) -0.0032(12)
C17 0.0135(14) 0.0204(15) 0.0152(14) -0.0003(12) 0.0049(12) -0.0041(11)
N18 0.0312(15) 0.0193(13) 0.0297(14) -0.0054(11) 0.0129(12) -0.0011(11)
C19 0.0187(15) 0.0133(14) 0.0082(13) -0.0004(11) 0.0016(11) -0.0008(11)
C20 0.0206(15) 0.0125(14) 0.0117(14) -0.0021(11) 0.0047(12) -0.0000(11)
C21 0.0195(15) 0.0142(14) 0.0088(13) 0.0003(12) 0.0042(12) 0.0011(10)
C22 0.0104(14) 0.0193(15) 0.0219(15) -0.0000(11) 0.0060(12) 0.0030(12)
C23 0.0080(13) 0.0135(14) 0.0181(14) 0.0013(11) 0.0067(11) 0.0012(11)
C24 0.0189(15) 0.0235(16) 0.0178(15) -0.0004(13) 0.0068(12) -0.0034(12)
C25 0.0232(16) 0.0140(14) 0.0138(14) -0.0067(12) 0.0040(12) 0.0002(11)
C26 0.0223(16) 0.0142(14) 0.0204(16) 0.0007(12) 0.0076(13) 0.0007(12)
C27 0.0126(14) 0.0108(14) 0.0240(15) -0.0040(11) 0.0104(12) -0.0063(11)
C28 0.0079(13) 0.0131(13) 0.0194(14) -0.0021(11) 0.0056(11) -0.0004(11)
C29 0.0321(17) 0.0106(14) 0.0207(15) -0.0032(13) 0.0114(13) 0.0005(12)
C30 0.0152(15) 0.0107(13) 0.0284(17) -0.0018(11) 0.0099(13) -0.0036(12)
C31 0.0149(15) 0.0325(18) 0.0244(16) -0.0005(13) 0.0055(13) -0.0044(13)
C32 0.0140(14) 0.0110(14) 0.0293(17) 0.0040(11) 0.0088(13) 0.0061(12)
C33 0.0196(16) 0.0198(15) 0.0138(14) 0.0035(12) 0.0073(12) 0.0009(11)
C34 0.0177(16) 0.043(2) 0.0304(18) -0.0136(15) 0.0144(14) -0.0073(15)
C35 0.0110(14) 0.0238(15) 0.0181(14) 0.0006(12) 0.0080(12) -0.0035(12)
C36 0.0224(16) 0.0299(17) 0.0151(15) 0.0015(13) 0.0077(13) -0.0008(12)
C37 0.0149(15) 0.0234(15) 0.0130(14) -0.0064(12) 0.0036(12) -0.0029(12)
C38 0.0206(17) 0.0345(19) 0.039(2) -0.0009(14) 0.0135(15) -0.0114(15)
C39 0.0338(18) 0.0125(14) 0.0193(15) 0.0048(13) 0.0115(13) -0.0001(11)
C40 0.047(2) 0.0304(19) 0.0226(17) -0.0024(17) 0.0083(16) 0.0025(15)
C41 0.045(2) 0.0318(19) 0.038(2) 0.0024(16) 0.0223(17) -0.0002(15)
C42 0.0238(17) 0.0307(18) 0.0299(18) -0.0047(14) -0.0009(14) 0.0030(14)
C43 0.0288(18) 0.0312(18) 0.0278(17) -0.0144(15) 0.0137(14) -0.0036(14)
C44 0.0183(16) 0.0326(18) 0.0260(17) -0.0067(13) 0.0068(14) -0.0155(14)
C45 0.0160(15) 0.0222(16) 0.0244(16) -0.0019(12) 0.0066(13) -0.0060(12)
C46 0.0098(14) 0.0138(14) 0.0207(15) 0.0005(11) 0.0061(12) -0.0021(11)
C47 0.038(2) 0.047(2) 0.0173(16) 0.0035(17) 0.0019(15) 0.0052(15)
C48 0.0223(17) 0.0267(17) 0.0222(16) -0.0093(13) 0.0082(13) -0.0037(13)
C49 0.0191(16) 0.0402(19) 0.0156(15) -0.0013(14) 0.0050(13) -0.0069(14)
C50 0.0276(18) 0.0369(19) 0.041(2) -0.0108(15) 0.0176(16) -0.0089(16)
C51 0.042(2) 0.035(2) 0.066(3) 0.0007(17) 0.030(2) 0.0088(18)

loop_
_atom_type_symbol
_atom_type_scat_dispersion_real
_atom_type_scat_dispersion_imag
_atom_type_scat_Cromer_Mann_a1
_atom_type_scat_Cromer_Mann_a2
_atom_type_scat_Cromer_Mann_a3
_atom_type_scat_Cromer_Mann_a4
_atom_type_scat_Cromer_Mann_b1
_atom_type_scat_Cromer_Mann_b2
_atom_type_scat_Cromer_Mann_b3
_atom_type_scat_Cromer_Mann_b4
_atom_type_scat_Cromer_Mann_c
_atom_type_scat_source
_atom_type_scat_dispersion_source
H 0.00000 0.00000 0.49300 0.32291 0.14019 0.04081 10.51090 26.12570 3.14236 57.79970 0.0030380000826 'International Tables Volume C Table 6.1.1.4 (pp. 500-502)' 'Henke, Gullikson and Davis, At. Data and Nucl. Data Tables, 1993, 54, 2'
C 0.00347 0.00161 2.31000 1.02000 1.58860 0.86500 20.84390 10.20750 0.56870 51.65120 0.215599998832 'International Tables Volume C Table 6.1.1.4 (pp. 500-502)' 'Henke, Gullikson and Davis, At. Data and Nucl. Data Tables, 1993, 54, 2'
Mn 0.34779 0.73263 11.28190 7.35730 3.01930 2.24410 5.34090 0.34320 17.86740 83.75430 1.089599967 'International Tables Volume C Table 6.1.1.4 (pp. 500-502)' 'Henke, Gullikson and Davis, At. Data and Nucl. Data Tables, 1993, 54, 2'
O 0.01158 0.00611 3.04850 2.28680 1.54630 0.86700 13.27710 5.70110 0.32390 32.90890 0.250800013542 'International Tables Volume C Table 6.1.1.4 (pp. 500-502)' 'Henke, Gullikson and Davis, At. Data and Nucl. Data Tables, 1993, 54, 2'
N 0.00653 0.00323 12.21260 3.13220 2.01250 1.16630 0.00570 9.89330 28.99750 0.58260 -11.5290002823 'International Tables Volume C Table 6.1.1.4 (pp. 500-502)' 'Henke, Gullikson and Davis, At. Data and Nucl. Data Tables, 1993, 54, 2'

loop_
_geom_angle_atom_site_label_1
_geom_angle_atom_site_label_2
_geom_angle_atom_site_label_3
_geom_angle
_geom_angle_site_symmetry_1
_geom_angle_site_symmetry_3
O4 Mn1 O3 93.01(7) . .
O5 Mn1 O3 94.42(7) . .
O5 Mn1 O4 85.68(7) . .
O6 Mn1 O3 87.38(7) 2_655 .
O6 Mn1 O4 161.43(6) 2_655 .
O6 Mn1 O5 75.79(7) 2_655 .
O10 Mn1 O3 168.86(8) . .
O10 Mn1 O4 96.38(8) . .
O10 Mn1 O5 92.25(8) . .
O10 Mn1 O6 85.62(7) . 2_655
N11 Mn1 O3 91.59(8) . .
N11 Mn1 O4 84.79(8) . .
N11 Mn1 O5 168.98(8) . .
N11 Mn1 O6 113.76(7) . 2_655
N11 Mn1 O10 83.33(8) . .
O6 Mn2 O3 90.43(7) . .
O7 Mn2 O3 76.10(7) . .
O7 Mn2 O6 94.88(7) . .
O8 Mn2 O3 162.37(6) . .
O8 Mn2 O6 96.85(7) . .
O8 Mn2 O7 87.26(7) . .
O9 Mn2 O3 87.38(7) . .
O9 Mn2 O6 171.04(8) . .
O9 Mn2 O7 93.02(8) . .
O9 Mn2 O8 87.72(7) . .
N15 Mn2 O3 114.51(7) . .
N15 Mn2 O6 89.98(8) . .
N15 Mn2 O7 168.35(8) . .
N15 Mn2 O8 81.65(8) . .
N15 Mn2 O9 83.04(8) . .
Mn2 O3 Mn1 125.51(8) . .
C23 O3 Mn1 127.16(16) . .
C23 O3 Mn2 106.10(14) . .
C24 O4 Mn1 122.75(18) . .
C21 O5 Mn1 119.83(16) 2_655 .
Mn2 O6 Mn1 126.60(8) . 2_655
C19 O6 Mn1 103.79(15) . 2_655
C19 O6 Mn2 127.78(16) . .
C28 O7 Mn2 120.13(16) . .
C26 O8 Mn2 134.43(18) . .
C14 O9 Mn2 114.14(16) . .
C35 O10 Mn1 114.39(16) . .
C17 N11 Mn1 111.16(16) . .
C27 N11 Mn1 125.25(18) . .
C27 N11 C17 123.0(2) . .
C38 N12 C24 120.7(2) . .
C50 N12 C24 121.8(3) . .
C50 N12 C38 117.4(2) . .
C42 N13 C26 120.8(2) . .
C47 N13 C26 121.7(3) . .
C47 N13 C42 117.3(2) . .
C31 C14 O9 122.6(3) . .
C37 C14 O9 119.1(2) . .
C37 C14 C31 118.3(3) . .
C25 N15 Mn2 125.78(18) . .
C37 N15 Mn2 111.03(17) . .
C37 N15 C25 121.9(2) . .
C35 C17 N11 112.1(2) . .
C45 C17 N11 127.0(2) . .
C45 C17 C35 120.9(3) . .
C41 N18 C40 122.2(3) . .
C51 N18 C40 119.8(3) . .
C51 N18 C41 117.7(3) . .
C20 C19 O6 124.8(2) . .
C21 C19 O6 117.0(2) . .
C21 C19 C20 118.2(2) . .
C25 C20 C19 122.6(2) . .
C29 C20 C19 119.9(3) . .
C29 C20 C25 117.4(2) . .
C19 C21 O5 118.9(2) . 2_655
C33 C21 O5 121.0(2) . 2_655
C33 C21 C19 120.1(2) . .
C28 C22 H22 119.55(16) . .
C32 C22 H22 119.55(16) . .
C32 C22 C28 120.9(3) . .
C28 C23 O3 116.0(2) . .
C46 C23 O3 124.6(2) . .
C46 C23 C28 119.4(2) . .
N12 C24 O4 124.0(3) . .
H24 C24 O4 118.00(16) . .
H24 C24 N12 118.00(16) . .
C20 C25 N15 125.8(2) . .
H25 C25 N15 117.12(15) . .
H25 C25 C20 117.12(15) . .
N13 C26 O8 123.6(3) . .
H26 C26 O8 118.19(16) . .
H26 C26 N13 118.19(16) . .
H27 C27 N11 117.17(15) . .
C46 C27 N11 125.7(2) . .
C46 C27 H27 117.17(14) . .
C22 C28 O7 121.4(2) . .
C23 C28 O7 119.0(2) . .
C23 C28 C22 119.6(2) . .
H29 C29 C20 119.62(16) . .
C39 C29 C20 120.8(3) . .
C39 C29 H29 119.62(16) . .
C32 C30 H30 119.60(15) . .
C46 C30 H30 119.60(16) . .
C46 C30 C32 120.8(2) . .
H31 C31 C14 120.20(17) . .
C34 C31 C14 119.6(3) . .
C34 C31 H31 120.20(18) . .
C30 C32 C22 120.2(2) . .
H32 C32 C22 119.89(16) . .
H32 C32 C30 119.89(15) . .
H33 C33 C21 119.44(16) . .
C39 C33 C21 121.1(3) . .
C39 C33 H33 119.44(16) . .
H34 C34 C31 119.11(18) . .
C43 C34 C31 121.8(3) . .
C43 C34 H34 119.11(17) . .
C17 C35 O10 118.9(2) . .
C36 C35 O10 121.9(3) . .
C36 C35 C17 119.1(3) . .
H36 C36 C35 120.21(17) . .
C49 C36 C35 119.6(3) . .
C49 C36 H36 120.21(18) . .
N15 C37 C14 112.3(2) . .
C48 C37 C14 121.3(3) . .
C48 C37 N15 126.3(3) . .
H38a C38 N12 109.5 . .
H38b C38 N12 109.5 . .
H38b C38 H38a 109.5 . .
H38c C38 N12 109.5 . .
H38c C38 H38a 109.5 . .
H38c C38 H38b 109.5 . .
C33 C39 C29 119.8(3) . .
H39 C39 C29 120.12(16) . .
H39 C39 C33 120.12(16) . .
N18 C40 O16 123.9(3) . .
H40 C40 O16 118.0(2) . .
H40 C40 N18 118.05(19) . .
H41a C41 N18 109.5 . .
H41b C41 N18 109.5 . .
H41b C41 H41a 109.5 . .
H41c C41 N18 109.5 . .
H41c C41 H41a 109.5 . .
H41c C41 H41b 109.5 . .
H42a C42 N13 109.5 . .
H42b C42 N13 109.5 . .
H42b C42 H42a 109.5 . .
H42c C42 N13 109.5 . .
H42c C42 H42a 109.5 . .
H42c C42 H42b 109.5 . .
H43 C43 C34 120.43(17) . .
C48 C43 C34 119.1(3) . .
C48 C43 H43 120.43(18) . .
C45 C44 H44 119.81(17) . .
C49 C44 H44 119.81(17) . .
C49 C44 C45 120.4(3) . .
C44 C45 C17 119.3(3) . .
H45 C45 C17 120.34(17) . .
H45 C45 C44 120.34(17) . .
C27 C46 C23 123.0(2) . .
C30 C46 C23 119.1(2) . .
C30 C46 C27 117.7(2) . .
H47a C47 N13 109.5 . .
H47b C47 N13 109.5 . .
H47b C47 H47a 109.5 . .
H47c C47 N13 109.5 . .
H47c C47 H47a 109.5 . .
H47c C47 H47b 109.5 . .
C43 C48 C37 119.6(3) . .
H48 C48 C37 120.18(17) . .
H48 C48 C43 120.18(18) . .
C44 C49 C36 120.7(3) . .
H49 C49 C36 119.67(18) . .
H49 C49 C44 119.67(17) . .
H50a C50 N12 109.5 . .
H50b C50 N12 109.5 . .
H50b C50 H50a 109.5 . .
H50c C50 N12 109.5 . .
H50c C50 H50a 109.5 . .
H50c C50 H50b 109.5 . .
H51a C51 N18 109.5 . .
H51b C51 N18 109.5 . .
H51b C51 H51a 109.5 . .
H51c C51 N18 109.5 . .
H51c C51 H51a 109.5 . .
H51c C51 H51b 109.5 . .

loop_
_geom_bond_atom_site_label_1
_geom_bond_atom_site_label_2
_geom_bond_distance
_geom_bond_site_symmetry_2
Mn1 O3 1.9145(17) .
Mn1 O4 2.2713(19) .
Mn1 O5 1.8730(17) .
Mn1 O6 2.4206(17) 2_655
Mn1 O10 1.8900(18) .
Mn1 N11 1.996(2) .
Mn2 O3 2.3669(17) .
Mn2 O6 1.9278(17) .
Mn2 O7 1.8847(17) .
Mn2 O8 2.2400(18) .
Mn2 O9 1.8985(18) .
Mn2 N15 2.013(2) .
O3 C23 1.337(3) .
O4 C24 1.239(3) .
O5 C21 1.335(3) 2_655
O6 C19 1.336(3) .
O7 C28 1.337(3) .
O8 C26 1.235(3) .
O9 C14 1.342(3) .
O10 C35 1.336(3) .
N11 C17 1.422(3) .
N11 C27 1.293(3) .
N12 C24 1.321(4) .
N12 C38 1.462(4) .
N12 C50 1.454(4) .
N13 C26 1.324(3) .
N13 C42 1.454(4) .
N13 C47 1.449(4) .
C14 C31 1.393(4) .
C14 C37 1.394(4) .
N15 C25 1.290(3) .
N15 C37 1.420(3) .
O16 C40 1.232(4) .
C17 C35 1.399(4) .
C17 C45 1.385(4) .
N18 C40 1.335(4) .
N18 C41 1.449(4) .
N18 C51 1.432(4) .
C19 C20 1.408(4) .
C19 C21 1.418(4) .
C20 C25 1.421(4) .
C20 C29 1.416(4) .
C21 C33 1.381(4) .
C22 H22 0.9500 .
C22 C28 1.390(4) .
C22 C32 1.394(4) .
C23 C28 1.413(4) .
C23 C46 1.413(4) .
C24 H24 0.9500 .
C25 H25 0.9500 .
C26 H26 0.9500 .
C27 H27 0.9500 .
C27 C46 1.428(4) .
C29 H29 0.9500 .
C29 C39 1.362(4) .
C30 H30 0.9500 .
C30 C32 1.366(4) .
C30 C46 1.417(4) .
C31 H31 0.9500 .
C31 C34 1.388(4) .
C32 H32 0.9500 .
C33 H33 0.9500 .
C33 C39 1.395(4) .
C34 H34 0.9500 .
C34 C43 1.379(4) .
C35 C36 1.391(4) .
C36 H36 0.9500 .
C36 C49 1.389(4) .
C37 C48 1.394(4) .
C38 H38a 0.9800 .
C38 H38b 0.9800 .
C38 H38c 0.9800 .
C39 H39 0.9500 .
C40 H40 0.9500 .
C41 H41a 0.9800 .
C41 H41b 0.9800 .
C41 H41c 0.9800 .
C42 H42a 0.9800 .
C42 H42b 0.9800 .
C42 H42c 0.9800 .
C43 H43 0.9500 .
C43 C48 1.378(4) .
C44 H44 0.9500 .
C44 C45 1.381(4) .
C44 C49 1.381(4) .
C45 H45 0.9500 .
C47 H47a 0.9800 .
C47 H47b 0.9800 .
C47 H47c 0.9800 .
C48 H48 0.9500 .
C49 H49 0.9500 .
C50 H50a 0.9800 .
C50 H50b 0.9800 .
C50 H50c 0.9800 .
C51 H51a 0.9800 .
C51 H51b 0.9800 .
C51 H51c 0.9800 .
